data_4122163
loop_
_publ_author_name
'McAtee, Jesse R.'
'Yap, Glenn P. A.'
'Watson, Donald A.'

_publ_section_title
;
 Rational design of a second generation catalyst for preparation of
 allylsilanes using the silyl-heck reaction.
;
_journal_issue 28
_journal_name_full 'Journal of the American Chemical Society'
_journal_page_first 10166
_journal_page_last 10172
_journal_paper_doi 10.1021/ja505446y
_journal_volume 136
_journal_year 2014
_chemical_formula_sum 'C20 H29 N2 P'
_chemical_formula_weight 328.42
_chemical_name_systematic
; 
 ? 
;
_space_group_IT_number 7
_symmetry_cell_setting monoclinic
_symmetry_space_group_name_Hall 'P -2yc'
_symmetry_space_group_name_H-M 'P 1 c 1'
_atom_sites_solution_hydrogens geom
_atom_sites_solution_primary direct
_atom_sites_solution_secondary difmap
_audit_creation_method SHELXL-97
_cell_angle_alpha 90.00
_cell_angle_beta 92.2090(10)
_cell_angle_gamma 90.00
_cell_formula_units_Z 4
_cell_length_a 6.2112(4)
_cell_length_b 20.6287(14)
_cell_length_c 14.9542(11)
_cell_measurement_reflns_used 9906
_cell_measurement_temperature 200(2)
_cell_measurement_theta_max 27.30
_cell_measurement_theta_min 2.40
_cell_volume 1914.6(2)
_computing_cell_refinement 'Bruker SAINT'
_computing_data_collection 'Bruker APEX2'
_computing_data_reduction 'Bruker SAINT'
_computing_molecular_graphics 'Bruker SHELXTL'
_computing_publication_material 'Bruker SHELXTL'
_computing_structure_refinement 'SHELXL-97 (Sheldrick, 2008)'
_computing_structure_solution 'SHELXS-97 (Sheldrick, 2008)'
_diffrn_ambient_temperature 200(2)
_diffrn_detector_area_resol_mean 8.33
_diffrn_measured_fraction_theta_full 1.000
_diffrn_measured_fraction_theta_max 0.998
_diffrn_measurement_device_type 'Bruker AXS APEX diffractometer'
_diffrn_measurement_method '\f and \w scans'
_diffrn_radiation_monochromator graphite
_diffrn_radiation_source 'fine-focus sealed tube'
_diffrn_radiation_type MoK\a
_diffrn_radiation_wavelength 0.71073
_diffrn_reflns_av_R_equivalents 0.0184
_diffrn_reflns_av_sigmaI/netI 0.0208
_diffrn_reflns_limit_h_max 8
_diffrn_reflns_limit_h_min -8
_diffrn_reflns_limit_k_max 26
_diffrn_reflns_limit_k_min -26
_diffrn_reflns_limit_l_max 19
_diffrn_reflns_limit_l_min -19
_diffrn_reflns_number 25176
_diffrn_reflns_theta_full 25.00
_diffrn_reflns_theta_max 27.54
_diffrn_reflns_theta_min 0.99
_exptl_absorpt_coefficient_mu 0.146
_exptl_absorpt_correction_T_max 0.9870
_exptl_absorpt_correction_T_min 0.9434
_exptl_absorpt_correction_type multi-scan
_exptl_absorpt_process_details 'APEX2 (Bruker, 2007)'
_exptl_crystal_colour colourless
_exptl_crystal_density_diffrn 1.139
_exptl_crystal_density_method 'not measured'
_exptl_crystal_description plate
_exptl_crystal_F_000 712
_exptl_crystal_size_max 0.41
_exptl_crystal_size_mid 0.26
_exptl_crystal_size_min 0.09
_refine_diff_density_max 0.234
_refine_diff_density_min -0.150
_refine_diff_density_rms 0.029
_refine_ls_abs_structure_details 'Flack H D (1983), Acta Cryst. A39, 876-881'
_refine_ls_abs_structure_Flack 0.00(5)
_refine_ls_extinction_method none
_refine_ls_goodness_of_fit_ref 1.022
_refine_ls_hydrogen_treatment constr
_refine_ls_matrix_type full
_refine_ls_number_parameters 429
_refine_ls_number_reflns 8729
_refine_ls_number_restraints 2
_refine_ls_restrained_S_all 1.022
_refine_ls_R_factor_all 0.0389
_refine_ls_R_factor_gt 0.0338
_refine_ls_shift/su_max 0.001
_refine_ls_shift/su_mean 0.000
_refine_ls_structure_factor_coef Fsqd
_refine_ls_weighting_details 'calc w=1/[\s^2^(Fo^2^)+(0.0609P)^2^+0.0779P] where P=(Fo^2^+2Fc^2^)/3'
_refine_ls_weighting_scheme calc
_refine_ls_wR_factor_gt 0.0903
_refine_ls_wR_factor_ref 0.0942
_reflns_number_gt 7913
_reflns_number_total 8729
_reflns_threshold_expression >2sigma(I)
_cod_data_source_file ja505446y_si_004.cif
_cod_data_source_block donw031
_cod_depositor_comments
;
The following automatic conversions were performed:

'_symmetry_cell_setting' value 'Monoclinic' changed to 'monoclinic'
according to
/usr/data/users/saulius/crontab/automatic-downloads/rss-feeds/ACS/lib/dictionaries/cif_core.dic
dictionary named 'cif_core.dic' version 2.4.2 from 2011-04-26.

Automatic conversion script
Id: cif_fix_values 2281 2013-09-26 08:29:07Z andrius 

 Adding full bibliography for 4122159--4122167.cif.
;
_cod_original_sg_symbol_H-M Pc
_cod_database_code 4122163

loop_
_symmetry_equiv_pos_as_xyz
'x, y, z'
'x, -y, z+1/2'

loop_
_atom_site_label
_atom_site_type_symbol
_atom_site_fract_x
_atom_site_fract_y
_atom_site_fract_z
_atom_site_U_iso_or_equiv
_atom_site_adp_type
_atom_site_occupancy
_atom_site_symmetry_multiplicity
_atom_site_calc_flag
_atom_site_refinement_flags
P1 P -0.00006(6) 0.91190(2) 0.74658(3) 0.04077(10) Uani 1 1 d .
P2 P 0.84519(6) 0.41051(2) 0.76912(3) 0.03900(10) Uani 1 1 d .
N1 N 0.1345(3) 0.65662(8) 0.94249(12) 0.0621(4) Uani 1 1 d .
N2 N 0.4363(3) 0.83578(8) 0.40592(11) 0.0625(5) Uani 1 1 d .
N3 N 0.5442(3) 0.16321(8) 0.58243(12) 0.0579(4) Uani 1 1 d .
N4 N 0.5186(2) 0.67317(7) 0.64381(12) 0.0528(4) Uani 1 1 d .
C1 C -0.1057(3) 0.81095(8) 0.86167(12) 0.0455(4) Uani 1 1 d .
H1 H -0.2348 0.8349 0.8682 0.055 Uiso 1 1 calc R
C2 C -0.0811(3) 0.75267(9) 0.90657(12) 0.0488(4) Uani 1 1 d .
H2 H -0.1919 0.7378 0.9435 0.059 Uiso 1 1 calc R
C3 C 0.1071(3) 0.71507(8) 0.89816(11) 0.0462(4) Uani 1 1 d .
C4 C 0.2655(3) 0.74012(9) 0.84368(13) 0.0511(4) Uani 1 1 d .
H4 H 0.3950 0.7164 0.8368 0.061 Uiso 1 1 calc R
C5 C 0.2375(3) 0.79856(8) 0.79971(12) 0.0471(4) Uani 1 1 d .
H5 H 0.3484 0.8138 0.7631 0.056 Uiso 1 1 calc R
C6 C 0.0518(3) 0.83596(8) 0.80713(11) 0.0410(4) Uani 1 1 d .
C7 C -0.0371(5) 0.62931(11) 0.99230(18) 0.0812(7) Uani 1 1 d .
H7A H -0.0915 0.6621 1.0332 0.122 Uiso 1 1 calc R
H7B H 0.0174 0.5920 1.0268 0.122 Uiso 1 1 calc R
H7C H -0.1539 0.6153 0.9508 0.122 Uiso 1 1 calc R
C8 C 0.3147(5) 0.61530(11) 0.92361(18) 0.0747(6) Uani 1 1 d .
H8A H 0.3136 0.6059 0.8594 0.112 Uiso 1 1 calc R
H8B H 0.3033 0.5747 0.9571 0.112 Uiso 1 1 calc R
H8C H 0.4494 0.6373 0.9415 0.112 Uiso 1 1 calc R
C9 C 0.0456(3) 0.85639(8) 0.58325(11) 0.0420(3) Uani 1 1 d .
H9 H -0.0950 0.8416 0.5956 0.050 Uiso 1 1 calc R
C10 C 0.1366(3) 0.83648(8) 0.50537(11) 0.0458(4) Uani 1 1 d .
H10 H 0.0590 0.8080 0.4660 0.055 Uiso 1 1 calc R
C11 C 0.3420(3) 0.85767(8) 0.48344(11) 0.0430(3) Uani 1 1 d .
C12 C 0.4473(3) 0.90036(9) 0.54277(12) 0.0464(4) Uani 1 1 d .
H12 H 0.5846 0.9171 0.5288 0.056 Uiso 1 1 calc R
C13 C 0.3548(3) 0.91881(9) 0.62192(12) 0.0465(4) Uani 1 1 d .
H13 H 0.4330 0.9469 0.6616 0.056 Uiso 1 1 calc R
C14 C 0.1520(3) 0.89762(8) 0.64519(11) 0.0397(3) Uani 1 1 d .
C15 C 0.3223(4) 0.78987(10) 0.34814(14) 0.0667(6) Uani 1 1 d .
H15A H 0.2809 0.7521 0.3832 0.100 Uiso 1 1 calc R
H15B H 0.4161 0.7761 0.3005 0.100 Uiso 1 1 calc R
H15C H 0.1927 0.8104 0.3216 0.100 Uiso 1 1 calc R
C16 C 0.6319(4) 0.86263(13) 0.37605(15) 0.0708(6) Uani 1 1 d .
H16A H 0.6031 0.9052 0.3491 0.106 Uiso 1 1 calc R
H16B H 0.6926 0.8338 0.3314 0.106 Uiso 1 1 calc R
H16C H 0.7347 0.8673 0.4270 0.106 Uiso 1 1 calc R
C17 C 0.1493(3) 0.97380(8) 0.81752(12) 0.0416(3) Uani 1 1 d .
C18 C 0.1429(4) 1.03784(9) 0.76707(15) 0.0612(5) Uani 1 1 d .
H18A H 0.2122 1.0716 0.8042 0.092 Uiso 1 1 calc R
H18B H -0.0072 1.0499 0.7531 0.092 Uiso 1 1 calc R
H18C H 0.2197 1.0332 0.7114 0.092 Uiso 1 1 calc R
C19 C 0.0145(3) 0.98078(10) 0.90165(13) 0.0525(4) Uani 1 1 d .
H19A H 0.0793 1.0139 0.9412 0.079 Uiso 1 1 calc R
H19B H 0.0116 0.9392 0.9334 0.079 Uiso 1 1 calc R
H19C H -0.1329 0.9936 0.8838 0.079 Uiso 1 1 calc R
C20 C 0.3802(3) 0.95630(9) 0.84874(12) 0.0450(4) Uani 1 1 d .
H20A H 0.4730 0.9560 0.7972 0.068 Uiso 1 1 calc R
H20B H 0.3813 0.9133 0.8765 0.068 Uiso 1 1 calc R
H20C H 0.4337 0.9884 0.8925 0.068 Uiso 1 1 calc R
C21 C 0.8686(3) 0.28735(9) 0.70480(12) 0.0457(4) Uani 1 1 d .
H21 H 1.0099 0.2914 0.7309 0.055 Uiso 1 1 calc R
C22 C 0.8105(3) 0.22908(9) 0.66485(13) 0.0489(4) Uani 1 1 d .
H22 H 0.9101 0.1941 0.6656 0.059 Uiso 1 1 calc R
C23 C 0.6057(3) 0.22112(9) 0.62316(11) 0.0425(3) Uani 1 1 d .
C24 C 0.4662(3) 0.27441(9) 0.62534(12) 0.0461(4) Uani 1 1 d .
H24 H 0.3270 0.2712 0.5971 0.055 Uiso 1 1 calc R
C25 C 0.5262(3) 0.33147(8) 0.66754(12) 0.0451(4) Uani 1 1 d .
H25 H 0.4250 0.3660 0.6687 0.054 Uiso 1 1 calc R
C26 C 0.7302(3) 0.34058(8) 0.70875(10) 0.0375(3) Uani 1 1 d .
C27 C 0.6844(4) 0.10776(11) 0.58719(17) 0.0672(6) Uani 1 1 d .
H27A H 0.8269 0.1199 0.5668 0.101 Uiso 1 1 calc R
H27B H 0.6242 0.0732 0.5489 0.101 Uiso 1 1 calc R
H27C H 0.6977 0.0924 0.6492 0.101 Uiso 1 1 calc R
C28 C 0.3211(3) 0.15138(10) 0.56027(15) 0.0569(4) Uani 1 1 d .
H28A H 0.2371 0.1562 0.6140 0.085 Uiso 1 1 calc R
H28B H 0.3037 0.1073 0.5368 0.085 Uiso 1 1 calc R
H28C H 0.2699 0.1826 0.5148 0.085 Uiso 1 1 calc R
C29 C 0.5148(3) 0.49738(9) 0.69064(13) 0.0470(4) Uani 1 1 d .
H29 H 0.4153 0.4624 0.6865 0.056 Uiso 1 1 calc R
C30 C 0.4473(3) 0.55824(8) 0.66340(12) 0.0461(4) Uani 1 1 d .
H30 H 0.3049 0.5638 0.6391 0.055 Uiso 1 1 calc R
C31 C 0.5849(3) 0.61225(8) 0.67083(11) 0.0413(3) Uani 1 1 d .
C32 C 0.7924(3) 0.60097(9) 0.70681(13) 0.0487(4) Uani 1 1 d .
H32 H 0.8893 0.6363 0.7149 0.058 Uiso 1 1 calc R
C33 C 0.8590(3) 0.53941(9) 0.73079(13) 0.0490(4) Uani 1 1 d .
H33 H 1.0031 0.5336 0.7529 0.059 Uiso 1 1 calc R
C34 C 0.7251(3) 0.48521(8) 0.72417(11) 0.0397(3) Uani 1 1 d .
C35 C 0.3034(3) 0.68462(9) 0.60911(15) 0.0577(5) Uani 1 1 d .
H35A H 0.2725 0.6558 0.5582 0.087 Uiso 1 1 calc R
H35B H 0.2898 0.7298 0.5895 0.087 Uiso 1 1 calc R
H35C H 0.2010 0.6761 0.6560 0.087 Uiso 1 1 calc R
C36 C 0.6622(3) 0.72795(9) 0.65401(13) 0.0527(4) Uani 1 1 d .
H36A H 0.6997 0.7345 0.7176 0.079 Uiso 1 1 calc R
H36B H 0.5909 0.7669 0.6297 0.079 Uiso 1 1 calc R
H36C H 0.7935 0.7196 0.6216 0.079 Uiso 1 1 calc R
C37 C 0.7240(3) 0.40367(9) 0.88267(12) 0.0466(4) Uani 1 1 d .
C38 C 0.4780(4) 0.40593(11) 0.88064(14) 0.0595(5) Uani 1 1 d .
H38A H 0.4200 0.3688 0.8467 0.089 Uiso 1 1 calc R
H38B H 0.4282 0.4462 0.8520 0.089 Uiso 1 1 calc R
H38C H 0.4279 0.4042 0.9419 0.089 Uiso 1 1 calc R
C39 C 0.8143(4) 0.46063(11) 0.93856(15) 0.0684(6) Uani 1 1 d .
H39A H 0.7661 0.4570 1.0000 0.103 Uiso 1 1 calc R
H39B H 0.7622 0.5015 0.9123 0.103 Uiso 1 1 calc R
H39C H 0.9720 0.4597 0.9390 0.103 Uiso 1 1 calc R
C40 C 0.8040(4) 0.34035(11) 0.92460(13) 0.0639(5) Uani 1 1 d .
H40A H 0.7617 0.3383 0.9870 0.096 Uiso 1 1 calc R
H40B H 0.9614 0.3383 0.9225 0.096 Uiso 1 1 calc R
H40C H 0.7404 0.3037 0.8913 0.096 Uiso 1 1 calc R

loop_
_atom_site_aniso_label
_atom_site_aniso_U_11
_atom_site_aniso_U_22
_atom_site_aniso_U_33
_atom_site_aniso_U_23
_atom_site_aniso_U_13
_atom_site_aniso_U_12
P1 0.0304(2) 0.0463(2) 0.0453(2) -0.00734(18) -0.00255(16) 0.00072(16)
P2 0.03089(19) 0.0433(2) 0.0425(2) 0.00767(17) -0.00304(15) -0.00085(16)
N1 0.0723(11) 0.0548(9) 0.0595(10) 0.0074(7) 0.0085(8) -0.0079(8)
N2 0.0917(13) 0.0551(9) 0.0415(8) -0.0091(7) 0.0132(8) -0.0151(9)
N3 0.0463(9) 0.0577(9) 0.0689(10) -0.0131(8) -0.0079(7) 0.0064(7)
N4 0.0479(8) 0.0411(8) 0.0696(10) 0.0130(7) 0.0043(7) -0.0021(6)
C1 0.0384(8) 0.0510(9) 0.0474(9) -0.0141(7) 0.0064(7) -0.0070(7)
C2 0.0484(9) 0.0557(10) 0.0430(8) -0.0114(8) 0.0109(7) -0.0155(8)
C3 0.0565(10) 0.0453(9) 0.0369(8) -0.0081(7) 0.0027(7) -0.0111(8)
C4 0.0509(10) 0.0484(10) 0.0547(10) -0.0020(8) 0.0119(8) 0.0048(8)
C5 0.0452(9) 0.0486(9) 0.0483(9) -0.0012(7) 0.0138(7) 0.0004(7)
C6 0.0395(8) 0.0432(9) 0.0403(8) -0.0104(7) 0.0029(6) -0.0056(7)
C7 0.117(2) 0.0506(12) 0.0784(15) 0.0012(11) 0.0325(14) -0.0178(12)
C8 0.0953(18) 0.0554(12) 0.0740(15) 0.0057(11) 0.0084(13) 0.0013(12)
C9 0.0434(9) 0.0385(8) 0.0435(8) 0.0028(7) -0.0066(7) -0.0028(7)
C10 0.0604(10) 0.0349(8) 0.0413(8) -0.0018(6) -0.0110(7) -0.0045(7)
C11 0.0586(10) 0.0353(8) 0.0349(7) 0.0046(6) -0.0034(7) 0.0021(7)
C12 0.0436(9) 0.0522(9) 0.0432(9) -0.0006(7) -0.0003(7) -0.0016(7)
C13 0.0428(9) 0.0546(10) 0.0415(9) -0.0095(7) -0.0049(7) -0.0056(7)
C14 0.0379(8) 0.0401(8) 0.0404(8) -0.0011(6) -0.0054(6) 0.0017(6)
C15 0.1031(18) 0.0497(11) 0.0476(10) -0.0125(8) 0.0055(10) -0.0055(11)
C16 0.0545(12) 0.0939(17) 0.0642(13) -0.0218(12) 0.0064(10) 0.0116(11)
C17 0.0358(8) 0.0383(8) 0.0501(9) -0.0097(7) -0.0053(6) 0.0035(6)
C18 0.0673(13) 0.0440(10) 0.0711(13) -0.0002(9) -0.0127(10) 0.0043(9)
C19 0.0428(9) 0.0569(11) 0.0577(10) -0.0171(9) 0.0026(8) 0.0062(8)
C20 0.0367(8) 0.0520(9) 0.0459(9) -0.0081(7) -0.0050(7) -0.0003(7)
C21 0.0295(7) 0.0597(10) 0.0474(9) -0.0039(7) -0.0033(6) 0.0063(7)
C22 0.0373(8) 0.0543(10) 0.0551(10) -0.0064(8) -0.0011(7) 0.0129(7)
C23 0.0389(8) 0.0535(9) 0.0353(8) 0.0004(7) 0.0028(6) 0.0039(7)
C24 0.0384(8) 0.0492(9) 0.0496(9) 0.0055(7) -0.0118(7) 0.0028(7)
C25 0.0366(8) 0.0451(9) 0.0529(10) 0.0045(7) -0.0073(7) 0.0084(7)
C26 0.0353(8) 0.0440(8) 0.0332(7) 0.0063(6) 0.0019(6) 0.0016(6)
C27 0.0613(12) 0.0628(12) 0.0769(14) -0.0225(11) -0.0072(11) 0.0139(10)
C28 0.0505(10) 0.0581(11) 0.0613(11) -0.0091(9) -0.0078(8) 0.0022(8)
C29 0.0364(8) 0.0424(9) 0.0614(10) 0.0051(7) -0.0073(7) -0.0077(6)
C30 0.0377(8) 0.0444(9) 0.0557(10) 0.0058(7) -0.0060(7) -0.0018(7)
C31 0.0416(8) 0.0412(8) 0.0417(8) 0.0082(6) 0.0089(6) -0.0009(7)
C32 0.0423(9) 0.0466(9) 0.0568(10) 0.0114(8) -0.0013(7) -0.0129(7)
C33 0.0326(8) 0.0540(10) 0.0600(10) 0.0164(8) -0.0042(7) -0.0077(7)
C34 0.0322(7) 0.0430(8) 0.0438(8) 0.0110(7) 0.0021(6) -0.0020(6)
C35 0.0585(11) 0.0458(10) 0.0685(12) 0.0056(9) -0.0027(9) 0.0109(8)
C36 0.0605(11) 0.0409(9) 0.0573(10) 0.0014(8) 0.0112(9) -0.0031(8)
C37 0.0529(11) 0.0485(10) 0.0382(8) 0.0052(7) -0.0009(7) -0.0005(7)
C38 0.0549(12) 0.0748(14) 0.0497(11) 0.0089(9) 0.0137(9) -0.0042(9)
C39 0.0892(16) 0.0644(13) 0.0514(11) -0.0092(9) -0.0001(10) -0.0137(11)
C40 0.0881(16) 0.0608(12) 0.0423(10) 0.0151(9) -0.0041(10) 0.0024(11)

loop_
_atom_type_symbol
_atom_type_description
_atom_type_scat_dispersion_real
_atom_type_scat_dispersion_imag
_atom_type_scat_source
C C 0.0033 0.0016 'International Tables Vol C Tables 4.2.6.8 and 6.1.1.4'
H H 0.0000 0.0000 'International Tables Vol C Tables 4.2.6.8 and 6.1.1.4'
N N 0.0061 0.0033 'International Tables Vol C Tables 4.2.6.8 and 6.1.1.4'
P P 0.1023 0.0942 'International Tables Vol C Tables 4.2.6.8 and 6.1.1.4'

loop_
_geom_angle_atom_site_label_1
_geom_angle_atom_site_label_2
_geom_angle_atom_site_label_3
_geom_angle
C6 P1 C14 100.63(7)
C6 P1 C17 103.19(7)
C14 P1 C17 108.40(8)
C34 P2 C26 109.67(8)
C34 P2 C37 102.85(8)
C26 P2 C37 102.88(8)
C3 N1 C8 120.19(17)
C3 N1 C7 120.65(19)
C8 N1 C7 117.74(19)
C11 N2 C16 121.75(17)
C11 N2 C15 119.78(18)
C16 N2 C15 118.09(17)
C23 N3 C28 119.68(15)
C23 N3 C27 120.48(16)
C28 N3 C27 117.03(17)
C31 N4 C35 121.32(15)
C31 N4 C36 120.42(15)
C35 N4 C36 118.20(15)
C2 C1 C6 122.55(16)
C2 C1 H1 118.7
C6 C1 H1 118.7
C1 C2 C3 120.71(15)
C1 C2 H2 119.6
C3 C2 H2 119.6
N1 C3 C4 121.63(18)
N1 C3 C2 121.52(16)
C4 C3 C2 116.85(16)
C5 C4 C3 121.37(17)
C5 C4 H4 119.3
C3 C4 H4 119.3
C4 C5 C6 122.30(16)
C4 C5 H5 118.9
C6 C5 H5 118.9
C5 C6 C1 116.23(16)
C5 C6 P1 124.30(13)
C1 C6 P1 119.40(13)
N1 C7 H7A 109.5
N1 C7 H7B 109.5
H7A C7 H7B 109.5
N1 C7 H7C 109.5
H7A C7 H7C 109.5
H7B C7 H7C 109.5
N1 C8 H8A 109.5
N1 C8 H8B 109.5
H8A C8 H8B 109.5
N1 C8 H8C 109.5
H8A C8 H8C 109.5
H8B C8 H8C 109.5
C10 C9 C14 122.74(16)
C10 C9 H9 118.6
C14 C9 H9 118.6
C9 C10 C11 120.85(15)
C9 C10 H10 119.6
C11 C10 H10 119.6
N2 C11 C12 122.12(17)
N2 C11 C10 120.64(16)
C12 C11 C10 117.23(15)
C13 C12 C11 121.05(17)
C13 C12 H12 119.5
C11 C12 H12 119.5
C12 C13 C14 122.41(16)
C12 C13 H13 118.8
C14 C13 H13 118.8
C13 C14 C9 115.67(16)
C13 C14 P1 130.88(13)
C9 C14 P1 113.40(13)
N2 C15 H15A 109.5
N2 C15 H15B 109.5
H15A C15 H15B 109.5
N2 C15 H15C 109.5
H15A C15 H15C 109.5
H15B C15 H15C 109.5
N2 C16 H16A 109.5
N2 C16 H16B 109.5
H16A C16 H16B 109.5
N2 C16 H16C 109.5
H16A C16 H16C 109.5
H16B C16 H16C 109.5
C18 C17 C20 111.18(16)
C18 C17 C19 108.58(15)
C20 C17 C19 107.68(15)
C18 C17 P1 107.88(12)
C20 C17 P1 116.53(11)
C19 C17 P1 104.58(12)
C17 C18 H18A 109.5
C17 C18 H18B 109.5
H18A C18 H18B 109.5
C17 C18 H18C 109.5
H18A C18 H18C 109.5
H18B C18 H18C 109.5
C17 C19 H19A 109.5
C17 C19 H19B 109.5
H19A C19 H19B 109.5
C17 C19 H19C 109.5
H19A C19 H19C 109.5
H19B C19 H19C 109.5
C17 C20 H20A 109.5
C17 C20 H20B 109.5
H20A C20 H20B 109.5
C17 C20 H20C 109.5
H20A C20 H20C 109.5
H20B C20 H20C 109.5
C22 C21 C26 123.36(15)
C22 C21 H21 118.3
C26 C21 H21 118.3
C21 C22 C23 120.66(15)
C21 C22 H22 119.7
C23 C22 H22 119.7
N3 C23 C24 121.74(15)
N3 C23 C22 121.64(15)
C24 C23 C22 116.62(16)
C25 C24 C23 121.59(15)
C25 C24 H24 119.2
C23 C24 H24 119.2
C24 C25 C26 122.66(15)
C24 C25 H25 118.7
C26 C25 H25 118.7
C21 C26 C25 115.08(15)
C21 C26 P2 114.24(12)
C25 C26 P2 130.67(12)
N3 C27 H27A 109.5
N3 C27 H27B 109.5
H27A C27 H27B 109.5
N3 C27 H27C 109.5
H27A C27 H27C 109.5
H27B C27 H27C 109.5
N3 C28 H28A 109.5
N3 C28 H28B 109.5
H28A C28 H28B 109.5
N3 C28 H28C 109.5
H28A C28 H28C 109.5
H28B C28 H28C 109.5
C30 C29 C34 122.43(15)
C30 C29 H29 118.8
C34 C29 H29 118.8
C29 C30 C31 121.37(16)
C29 C30 H30 119.3
C31 C30 H30 119.3
N4 C31 C32 121.71(15)
N4 C31 C30 121.71(15)
C32 C31 C30 116.58(15)
C33 C32 C31 121.11(16)
C33 C32 H32 119.4
C31 C32 H32 119.4
C32 C33 C34 123.23(16)
C32 C33 H33 118.4
C34 C33 H33 118.4
C33 C34 C29 115.21(15)
C33 C34 P2 114.59(12)
C29 C34 P2 129.99(12)
N4 C35 H35A 109.5
N4 C35 H35B 109.5
H35A C35 H35B 109.5
N4 C35 H35C 109.5
H35A C35 H35C 109.5
H35B C35 H35C 109.5
N4 C36 H36A 109.5
N4 C36 H36B 109.5
H36A C36 H36B 109.5
N4 C36 H36C 109.5
H36A C36 H36C 109.5
H36B C36 H36C 109.5
C40 C37 C38 110.15(17)
C40 C37 C39 109.00(17)
C38 C37 C39 109.35(18)
C40 C37 P2 107.40(13)
C38 C37 P2 114.38(13)
C39 C37 P2 106.40(13)
C37 C38 H38A 109.5
C37 C38 H38B 109.5
H38A C38 H38B 109.5
C37 C38 H38C 109.5
H38A C38 H38C 109.5
H38B C38 H38C 109.5
C37 C39 H39A 109.5
C37 C39 H39B 109.5
H39A C39 H39B 109.5
C37 C39 H39C 109.5
H39A C39 H39C 109.5
H39B C39 H39C 109.5
C37 C40 H40A 109.5
C37 C40 H40B 109.5
H40A C40 H40B 109.5
C37 C40 H40C 109.5
H40A C40 H40C 109.5
H40B C40 H40C 109.5

loop_
_geom_bond_atom_site_label_1
_geom_bond_atom_site_label_2
_geom_bond_distance
P1 C6 1.8317(18)
P1 C14 1.8405(18)
P1 C17 1.8815(17)
P2 C34 1.8286(16)
P2 C26 1.8321(17)
P2 C37 1.8890(18)
N1 C3 1.383(2)
N1 C8 1.443(3)
N1 C7 1.438(3)
N2 C11 1.394(2)
N2 C16 1.423(3)
N2 C15 1.448(3)
N3 C23 1.388(2)
N3 C28 1.433(3)
N3 C27 1.438(3)
N4 C31 1.378(2)
N4 C35 1.434(3)
N4 C36 1.444(2)
C1 C2 1.383(3)
C1 C6 1.396(2)
C1 H1 0.9500
C2 C3 1.413(3)
C2 H2 0.9500
C3 C4 1.400(2)
C4 C5 1.381(3)
C4 H4 0.9500
C5 C6 1.396(2)
C5 H5 0.9500
C7 H7A 0.9800
C7 H7B 0.9800
C7 H7C 0.9800
C8 H8A 0.9800
C8 H8B 0.9800
C8 H8C 0.9800
C9 C10 1.377(3)
C9 C14 1.404(2)
C9 H9 0.9500
C10 C11 1.399(3)
C10 H10 0.9500
C11 C12 1.395(2)
C12 C13 1.389(3)
C12 H12 0.9500
C13 C14 1.390(3)
C13 H13 0.9500
C15 H15A 0.9800
C15 H15B 0.9800
C15 H15C 0.9800
C16 H16A 0.9800
C16 H16B 0.9800
C16 H16C 0.9800
C17 C18 1.521(3)
C17 C20 1.534(2)
C17 C19 1.544(3)
C18 H18A 0.9800
C18 H18B 0.9800
C18 H18C 0.9800
C19 H19A 0.9800
C19 H19B 0.9800
C19 H19C 0.9800
C20 H20A 0.9800
C20 H20B 0.9800
C20 H20C 0.9800
C21 C22 1.384(3)
C21 C26 1.397(2)
C21 H21 0.9500
C22 C23 1.405(2)
C22 H22 0.9500
C23 C24 1.401(2)
C24 C25 1.380(3)
C24 H24 0.9500
C25 C26 1.400(2)
C25 H25 0.9500
C27 H27A 0.9800
C27 H27B 0.9800
C27 H27C 0.9800
C28 H28A 0.9800
C28 H28B 0.9800
C28 H28C 0.9800
C29 C30 1.380(2)
C29 C34 1.404(2)
C29 H29 0.9500
C30 C31 1.406(2)
C30 H30 0.9500
C31 C32 1.397(2)
C32 C33 1.379(2)
C32 H32 0.9500
C33 C34 1.394(2)
C33 H33 0.9500
C35 H35A 0.9800
C35 H35B 0.9800
C35 H35C 0.9800
C36 H36A 0.9800
C36 H36B 0.9800
C36 H36C 0.9800
C37 C40 1.524(3)
C37 C38 1.528(3)
C37 C39 1.535(3)
C38 H38A 0.9800
C38 H38B 0.9800
C38 H38C 0.9800
C39 H39A 0.9800
C39 H39B 0.9800
C39 H39C 0.9800
C40 H40A 0.9800
C40 H40B 0.9800
C40 H40C 0.9800

loop_
_geom_torsion_atom_site_label_1
_geom_torsion_atom_site_label_2
_geom_torsion_atom_site_label_3
_geom_torsion_atom_site_label_4
_geom_torsion
C6 C1 C2 C3 -0.7(2)
C8 N1 C3 C4 -8.9(3)
C7 N1 C3 C4 -175.0(2)
C8 N1 C3 C2 171.86(19)
C7 N1 C3 C2 5.8(3)
C1 C2 C3 N1 -179.93(16)
C1 C2 C3 C4 0.8(2)
N1 C3 C4 C5 -179.88(17)
C2 C3 C4 C5 -0.6(3)
C3 C4 C5 C6 0.3(3)
C4 C5 C6 C1 -0.1(3)
C4 C5 C6 P1 -177.09(14)
C2 C1 C6 C5 0.3(2)
C2 C1 C6 P1 177.44(13)
C14 P1 C6 C5 29.06(16)
C17 P1 C6 C5 -82.89(15)
C14 P1 C6 C1 -147.82(13)
C17 P1 C6 C1 100.22(14)
C14 C9 C10 C11 -1.0(3)
C16 N2 C11 C12 -9.1(3)
C15 N2 C11 C12 178.05(18)
C16 N2 C11 C10 171.83(19)
C15 N2 C11 C10 -1.0(3)
C9 C10 C11 N2 177.98(16)
C9 C10 C11 C12 -1.1(2)
N2 C11 C12 C13 -176.58(17)
C10 C11 C12 C13 2.5(3)
C11 C12 C13 C14 -1.9(3)
C12 C13 C14 C9 -0.2(3)
C12 C13 C14 P1 177.12(14)
C10 C9 C14 C13 1.6(2)
C10 C9 C14 P1 -176.17(13)
C6 P1 C14 C13 -99.93(18)
C17 P1 C14 C13 7.96(19)
C6 P1 C14 C9 77.45(13)
C17 P1 C14 C9 -174.66(12)
C6 P1 C17 C18 172.47(13)
C14 P1 C17 C18 66.35(14)
C6 P1 C17 C20 46.64(15)
C14 P1 C17 C20 -59.47(15)
C6 P1 C17 C19 -72.08(12)
C14 P1 C17 C19 -178.19(11)
C26 C21 C22 C23 1.7(3)
C28 N3 C23 C24 -14.7(3)
C27 N3 C23 C24 -175.19(19)
C28 N3 C23 C22 164.81(18)
C27 N3 C23 C22 4.4(3)
C21 C22 C23 N3 179.78(17)
C21 C22 C23 C24 -0.7(3)
N3 C23 C24 C25 178.61(17)
C22 C23 C24 C25 -1.0(3)
C23 C24 C25 C26 1.6(3)
C22 C21 C26 C25 -1.1(2)
C22 C21 C26 P2 177.84(14)
C24 C25 C26 C21 -0.6(2)
C24 C25 C26 P2 -179.30(14)
C34 P2 C26 C21 151.05(12)
C37 P2 C26 C21 -100.04(13)
C34 P2 C26 C25 -30.20(17)
C37 P2 C26 C25 78.71(17)
C34 C29 C30 C31 -2.3(3)
C35 N4 C31 C32 -178.35(18)
C36 N4 C31 C32 -1.5(3)
C35 N4 C31 C30 1.8(3)
C36 N4 C31 C30 178.72(17)
C29 C30 C31 N4 -179.98(17)
C29 C30 C31 C32 0.2(3)
N4 C31 C32 C33 -177.79(17)
C30 C31 C32 C33 2.0(3)
C31 C32 C33 C34 -2.3(3)
C32 C33 C34 C29 0.2(3)
C32 C33 C34 P2 -175.04(15)
C30 C29 C34 C33 2.0(3)
C30 C29 C34 P2 176.43(15)
C26 P2 C34 C33 -150.64(14)
C37 P2 C34 C33 100.44(15)
C26 P2 C34 C29 34.94(19)
C37 P2 C34 C29 -73.98(18)
C34 P2 C37 C40 176.87(13)
C26 P2 C37 C40 62.89(15)
C34 P2 C37 C38 54.30(15)
C26 P2 C37 C38 -59.67(15)
C34 P2 C37 C39 -66.53(15)
C26 P2 C37 C39 179.50(14)
